data_1006033
loop_
_publ_author_name
'Amador, U.'
'Garc\'ia-Alvarado, F.'
'Mor\'an, E.'
'Alario-Franco, M. A.'
'Rodriguez-Carjaval, J.'

_publ_section_title
;
 A structural study of Ni-substituted Pb~2~Sr~2~YCu~3~O~8+\d~
;
_journal_coden_ASTM PHYCE6
_journal_issue 5-6
_journal_name_full
;
 Physica C: Superconductivity and Its Applications (Amsterdam, Netherlands)
;
_journal_page_first 499
_journal_page_last 504
_journal_paper_doi 10.1016/0921-4534(90)90388-U
_journal_volume 165
_journal_year 1990
_chemical_formula_structural 'Pb2 Sr2 Y Ni0.8 Cu2.2 O8'
_chemical_formula_sum 'Cu2.2 Ni0.8 O8 Pb2 Sr2 Y'
_chemical_name_systematic
;
Lead strontium yttrium nickel copper oxide (2/2/1/0.8/2.2/8)
;
_space_group_IT_number 65
_symmetry_cell_setting orthorhombic
_symmetry_Int_Tables_number 65
_symmetry_space_group_name_Hall '-C 2 2'
_symmetry_space_group_name_H-M 'C m m m'
_cell_angle_alpha 90
_cell_angle_beta 90
_cell_angle_gamma 90
_cell_formula_units_Z 2
_cell_length_a 5.4035(3)
_cell_length_b 5.4386(3)
_cell_length_c 15.6965(8)
_cell_volume 461.3
_refine_ls_R_factor_all 0.034
_cod_original_formula_sum 'Cu2.2 Ni.8 O8 Pb2 Sr2 Y'
_cod_database_code 1006033

loop_
_symmetry_equiv_pos_as_xyz
x,y,z
-x,-y,z
x,-y,-z
-x,y,-z
-x,-y,-z
x,y,-z
-x,y,z
x,-y,z
1/2+x,1/2+y,z
1/2-x,1/2-y,z
1/2+x,1/2-y,-z
1/2-x,1/2+y,-z
1/2-x,1/2-y,-z
1/2+x,1/2+y,-z
1/2-x,1/2+y,z
1/2+x,1/2-y,z

loop_
_atom_site_label
_atom_site_type_symbol
_atom_site_symmetry_multiplicity
_atom_site_Wyckoff_symbol
_atom_site_fract_x
_atom_site_fract_y
_atom_site_fract_z
_atom_site_occupancy
_atom_site_attached_hydrogens
_atom_site_calc_flag
Pb1 Pb2+ 4 l 0.5 0. 0.3868(3) 1. 0 d
Sr1 Sr2+ 4 k 0. 0. 0.2193(3) 1. 0 d
Y1 Y3+ 2 a 0. 0. 0. 1. 0 d
Cu1 Cu1+ 2 d 0. 0. 0.5 1. 0 d
Cu2 Cu2+ 4 l 0.5 0. 0.1092(3) 0.6 0 d
Ni1 Ni2+ 4 l 0.5 0. 0.1092(3) 0.4 0 d
O1 O2- 4 l 0.5 0. 0.2504(6) 1. 0 d
O2 O2- 16 r 0.047(2) 0.071(2) 0.3846(6) 0.25 0 d
O3 O2- 8 m 0.25 0.25 0.0937(2) 1. 0 d

loop_
_atom_type_symbol
_atom_type_oxidation_number
Pb2+ 2.000
Sr2+ 2.000
Y3+ 3.000
Cu1+ 1.000
Cu2+ 2.000
Ni2+ 2.000
O2- -2.000
